data_7219731
loop_
_publ_author_name
'Saini, Mukesh'
'Gupta, Rakesh'
'Singh, Surendra'
'Hussain, Firasat'

_publ_section_title
;
 Synthesis, crystal structure and catalytic activity of Guanidinium cation
 directed Nickel (II)-containing open Wells--Dawson 19-tungstodiarsenate
 (III) [{Ni(H2O)4}2{Na(H2O)}As2W19O67(H2O)]9-
;
_journal_name_full 'RSC Adv.'
_journal_paper_doi 10.1039/C5RA01426C
_journal_year 2015
_chemical_formula_sum 'C5 As2 N15 Na2 Ni2 O91 W19'
_chemical_formula_weight 5532.59
_chemical_name_systematic
;
 ?
;
_space_group_IT_number 2
_symmetry_cell_setting triclinic
_symmetry_space_group_name_Hall '-P 1'
_symmetry_space_group_name_H-M 'P -1'
_atom_sites_solution_primary direct
_atom_sites_solution_secondary difmap
_audit_creation_method SHELXL-97
_audit_update_record
;
2014-11-12 deposited with the CCDC.
2015-03-03 downloaded from the CCDC.
;
_cell_angle_alpha 84.426(2)
_cell_angle_beta 84.995(2)
_cell_angle_gamma 66.972(3)
_cell_formula_units_Z 2
_cell_length_a 13.1357(4)
_cell_length_b 16.6865(5)
_cell_length_c 26.3032(6)
_cell_measurement_reflns_used 33876
_cell_measurement_temperature 183(2)
_cell_measurement_theta_max 29.7668
_cell_measurement_theta_min 2.8161
_cell_volume 5273.2(3)
_computing_cell_refinement 'CrysAlis RED (Oxford, 2011)'
_computing_data_collection 'CrysAlis RED (Oxford, 2011)'
_computing_data_reduction 'CrysAlis RED (Oxford, 2011)'
_computing_molecular_graphics 'ORTEP-3 (Farrugia, 1997)'
_computing_publication_material 'SHELXL-97 (Sheldrick, 2008)'
_computing_structure_refinement 'SHELXL-97 (Sheldrick, 1997)'
_computing_structure_solution 'SHELXS-97 (Sheldrick, 1990)'
_diffrn_ambient_temperature 183(2)
_diffrn_detector_area_resol_mean 15.9853
_diffrn_measured_fraction_theta_full 0.999
_diffrn_measured_fraction_theta_max 0.999
_diffrn_measurement_device_type 'Xcalibur, Sapphire3'
_diffrn_measurement_method '\w scans'
_diffrn_radiation_monochromator graphite
_diffrn_radiation_source 'fine-focus sealed tube'
_diffrn_radiation_type MoK\a
_diffrn_radiation_wavelength 0.71073
_diffrn_reflns_av_R_equivalents 0.0726
_diffrn_reflns_av_sigmaI/netI 0.0385
_diffrn_reflns_limit_h_max 16
_diffrn_reflns_limit_h_min -16
_diffrn_reflns_limit_k_max 20
_diffrn_reflns_limit_k_min -20
_diffrn_reflns_limit_l_max 32
_diffrn_reflns_limit_l_min -32
_diffrn_reflns_number 211119
_diffrn_reflns_theta_full 26.02
_diffrn_reflns_theta_max 26.02
_diffrn_reflns_theta_min 2.82
_exptl_absorpt_coefficient_mu 21.714
_exptl_absorpt_correction_T_max 1.00000
_exptl_absorpt_correction_T_min 0.12887
_exptl_absorpt_correction_type multi-scan
_exptl_absorpt_process_details
;
CrysAlisPro, Agilent Technologies,
Version 1.171.34.49 (release 20-01-2011 CrysAlis171 .NET)
(compiled Jan 20 2011,15:58:25)
Empirical absorption correction using spherical harmonics,
 implemented in SCALE3 ABSPACK scaling algorithm.
;
_exptl_crystal_colour green
_exptl_crystal_density_diffrn 3.484
_exptl_crystal_density_method 'not measured'
_exptl_crystal_description rod
_exptl_crystal_F_000 4826
_exptl_crystal_size_max 0.19
_exptl_crystal_size_mid 0.11
_exptl_crystal_size_min 0.08
_refine_diff_density_max 3.142
_refine_diff_density_min -1.505
_refine_diff_density_rms 0.316
_refine_ls_extinction_method none
_refine_ls_goodness_of_fit_ref 1.056
_refine_ls_matrix_type full
_refine_ls_number_parameters 760
_refine_ls_number_reflns 20751
_refine_ls_number_restraints 0
_refine_ls_restrained_S_all 1.056
_refine_ls_R_factor_all 0.0550
_refine_ls_R_factor_gt 0.0450
_refine_ls_shift/su_max 0.001
_refine_ls_shift/su_mean 0.000
_refine_ls_structure_factor_coef Fsqd
_refine_ls_weighting_details 'calc w=1/[\s^2^(Fo^2^)+(0.0340P)^2^+194.3218P] where P=(Fo^2^+2Fc^2^)/3'
_refine_ls_weighting_scheme calc
_refine_ls_wR_factor_gt 0.1024
_refine_ls_wR_factor_ref 0.1069
_reflns_number_gt 17902
_reflns_number_total 20751
_reflns_threshold_expression >2sigma(I)
_cod_data_source_file c5ra01426c2.cif
_cod_data_source_block shelxl
_cod_database_code 7219731

loop_
_symmetry_equiv_pos_as_xyz
'x, y, z'
'-x, -y, -z'

loop_
_atom_site_label
_atom_site_type_symbol
_atom_site_fract_x
_atom_site_fract_y
_atom_site_fract_z
_atom_site_U_iso_or_equiv
_atom_site_adp_type
_atom_site_occupancy
_atom_site_symmetry_multiplicity
_atom_site_calc_flag
C1 C 0.227(2) 0.3213(14) 0.3306(10) 0.071(7) Uani 1 1 d
C2 C 0.3983(15) 0.4249(12) 0.2522(8) 0.048(5) Uani 1 1 d
C3 C 0.1031(16) 0.8657(14) 0.2503(9) 0.061(6) Uani 1 1 d
C4 C 0.7629(14) 0.4463(16) 0.5560(6) 0.055(6) Uani 1 1 d
C5 C 0.5116(16) 0.0909(11) 0.2355(10) 0.063(6) Uani 1 1 d
N1 N 0.1423(14) 0.3624(12) 0.2976(7) 0.060(5) Uani 1 1 d
N2 N 0.311(2) 0.2474(16) 0.3178(10) 0.131(11) Uani 1 1 d
N3 N 0.2253(16) 0.3558(14) 0.3766(8) 0.079(6) Uani 1 1 d
N4 N 0.3634(13) 0.3994(11) 0.2118(7) 0.062(5) Uani 1 1 d
N5 N 0.5072(11) 0.4033(10) 0.2592(6) 0.047(4) Uani 1 1 d
N6 N 0.3228(13) 0.4743(12) 0.2850(8) 0.068(5) Uani 1 1 d
N7 N 0.0922(12) 0.7948(10) 0.2710(8) 0.073(6) Uani 1 1 d
N8 N 0.0151(14) 0.9347(13) 0.2346(9) 0.082(7) Uani 1 1 d
N9 N 0.2048(15) 0.8690(16) 0.2459(10) 0.110(10) Uani 1 1 d
N10 N 0.7552(13) 0.3986(14) 0.5966(6) 0.068(6) Uani 1 1 d
N11 N 0.8529(13) 0.4664(13) 0.5470(6) 0.061(5) Uani 1 1 d
N12 N 0.6827(13) 0.4768(14) 0.5226(6) 0.068(5) Uani 1 1 d
N13 N 0.4264(14) 0.0633(11) 0.2419(8) 0.066(5) Uani 1 1 d
N14 N 0.6113(14) 0.0405(11) 0.2527(8) 0.073(6) Uani 1 1 d
N15 N 0.4916(14) 0.1699(13) 0.2151(9) 0.089(8) Uani 1 1 d
O1 O 0.5501(9) 0.9467(8) 0.3835(5) 0.043(3) Uiso 1 1 d
O2 O 0.4225(9) 0.7269(8) 0.4723(4) 0.042(3) Uiso 1 1 d
O3 O 0.7972(9) 0.7036(7) 0.4906(4) 0.038(3) Uiso 1 1 d
O4 O 0.5159(8) 0.7884(6) 0.3867(4) 0.029(2) Uiso 1 1 d
O5 O 0.6475(8) 0.6576(7) 0.4406(4) 0.031(2) Uiso 1 1 d
O6 O 0.7154(8) 0.7746(7) 0.3956(4) 0.030(2) Uiso 1 1 d
O7 O 0.7119(8) 0.8716(6) 0.3090(4) 0.028(2) Uiso 1 1 d
O8 O 0.5024(8) 0.8869(7) 0.2981(4) 0.032(2) Uiso 1 1 d
O9 O 0.3961(8) 0.6931(6) 0.3745(4) 0.027(2) Uiso 1 1 d
O10 O 0.5298(8) 0.5626(6) 0.4328(4) 0.027(2) Uiso 1 1 d
O11 O 0.8529(8) 0.5436(6) 0.4486(4) 0.025(2) Uiso 1 1 d
O12 O 0.9291(8) 0.6586(6) 0.4003(4) 0.027(2) Uiso 1 1 d
O13 O 1.1064(9) 0.6088(7) 0.3265(4) 0.035(2) Uiso 1 1 d
O14 O 0.8927(8) 0.7257(6) 0.3019(4) 0.028(2) Uiso 1 1 d
O15 O 0.8579(8) 0.8564(7) 0.2212(4) 0.034(2) Uiso 1 1 d
O16 O 0.6498(8) 0.8531(6) 0.2192(4) 0.028(2) Uiso 1 1 d
O17 O 0.4307(9) 0.8856(7) 0.2013(4) 0.040(3) Uiso 1 1 d
O18 O 0.4482(8) 0.7551(6) 0.2808(4) 0.027(2) Uiso 1 1 d
O19 O 0.3093(8) 0.6622(7) 0.2875(4) 0.034(2) Uiso 1 1 d
O20 O 0.4730(8) 0.5304(6) 0.3430(4) 0.027(2) Uiso 1 1 d
O21 O 0.5800(8) 0.3934(7) 0.4129(4) 0.032(2) Uiso 1 1 d
O22 O 0.7409(7) 0.4683(6) 0.4054(4) 0.023(2) Uiso 1 1 d
O23 O 0.9612(9) 0.3681(7) 0.4317(4) 0.036(2) Uiso 1 1 d
O24 O 1.0071(7) 0.4976(6) 0.3717(4) 0.024(2) Uiso 1 1 d
O25 O 0.8066(7) 0.6041(6) 0.3540(3) 0.0185(18) Uiso 1 1 d
O26 O 0.6697(7) 0.7374(6) 0.2952(3) 0.0206(19) Uiso 1 1 d
O27 O 0.5988(7) 0.6176(6) 0.3443(3) 0.0209(19) Uiso 1 1 d
O28 O 0.9736(8) 0.5590(7) 0.2739(4) 0.032(2) Uiso 1 1 d
O29 O 0.8344(8) 0.7040(7) 0.2102(4) 0.032(2) Uiso 1 1 d
O30 O 0.5906(9) 0.7221(7) 0.1966(4) 0.037(3) Uiso 1 1 d
O31 O 0.5245(8) 0.5910(7) 0.2496(4) 0.034(2) Uiso 1 1 d
O32 O 0.6860(7) 0.4313(6) 0.3219(4) 0.025(2) Uiso 1 1 d
O33 O 0.8894(7) 0.4202(6) 0.3322(4) 0.024(2) Uiso 1 1 d
O34 O 0.8114(8) 0.4519(7) 0.2345(4) 0.031(2) Uiso 1 1 d
O35 O 0.8460(9) 0.2685(8) 0.3548(4) 0.042(3) Uiso 1 1 d
O36 O 0.9682(8) 0.2923(6) 0.2673(4) 0.026(2) Uiso 1 1 d
O37 O 0.7660(8) 0.3038(6) 0.2562(4) 0.025(2) Uiso 1 1 d
O38 O 0.6424(8) 0.4020(6) 0.1489(4) 0.025(2) Uiso 1 1 d
O39 O 0.7404(8) 0.4660(6) 0.0674(4) 0.025(2) Uiso 1 1 d
O40 O 1.0008(7) 0.4502(6) 0.0824(3) 0.0215(19) Uiso 1 1 d
O41 O 1.0998(8) 0.3725(6) 0.1724(4) 0.029(2) Uiso 1 1 d
O42 O 1.3175(9) 0.2656(7) 0.1557(4) 0.039(3) Uiso 1 1 d
O43 O 1.1801(7) 0.2179(6) 0.2298(4) 0.024(2) Uiso 1 1 d
O44 O 1.1078(9) 0.1348(7) 0.3145(4) 0.037(3) Uiso 1 1 d
O45 O 0.9315(7) 0.1572(6) 0.2515(3) 0.022(2) Uiso 1 1 d
O46 O 0.7265(9) 0.1559(7) 0.2932(4) 0.035(2) Uiso 1 1 d
O47 O 0.6459(7) 0.2525(6) 0.2021(3) 0.023(2) Uiso 1 1 d
O48 O 0.5182(8) 0.3184(7) 0.1169(4) 0.033(2) Uiso 1 1 d
O49 O 0.7163(8) 0.3155(6) 0.0643(4) 0.027(2) Uiso 1 1 d
O50 O 0.7120(8) 0.4220(7) -0.0274(4) 0.031(2) Uiso 1 1 d
O51 O 0.9203(7) 0.4055(6) -0.0001(4) 0.023(2) Uiso 1 1 d
O52 O 1.1555(7) 0.2885(6) 0.0876(4) 0.023(2) Uiso 1 1 d
O53 O 0.9352(7) 0.3007(6) 0.0791(3) 0.0192(19) Uiso 1 1 d
O54 O 1.0386(7) 0.2237(6) 0.1660(3) 0.0215(19) Uiso 1 1 d
O55 O 0.8305(7) 0.2371(6) 0.1546(3) 0.0186(18) Uiso 1 1 d
O56 O 0.8797(8) 0.2635(6) -0.0069(4) 0.027(2) Uiso 1 1 d
O57 O 1.0881(8) 0.2521(6) 0.0054(4) 0.028(2) Uiso 1 1 d
O58 O 1.2444(8) 0.1350(6) 0.1429(4) 0.028(2) Uiso 1 1 d
O59 O 1.1379(8) 0.0749(6) 0.2182(4) 0.030(2) Uiso 1 1 d
O60 O 0.8118(8) 0.0951(6) 0.2005(4) 0.027(2) Uiso 1 1 d
O61 O 0.7121(8) 0.1702(6) 0.1152(4) 0.026(2) Uiso 1 1 d
O62 O 1.1095(7) 0.1233(6) 0.0756(4) 0.025(2) Uiso 1 1 d
O63 O 1.0040(8) 0.0684(6) 0.1506(4) 0.027(2) Uiso 1 1 d
O64 O 0.9115(8) 0.1341(6) 0.0644(4) 0.027(2) Uiso 1 1 d
O65 O 1.0595(9) 0.1081(7) -0.0251(4) 0.039(3) Uiso 1 1 d
O66 O 1.2333(9) -0.0257(7) 0.1338(4) 0.036(2) Uiso 1 1 d
O67 O 0.8624(8) -0.0024(7) 0.1151(4) 0.033(2) Uiso 1 1 d
O68 O 0.5005(10) 0.4883(8) 0.0622(5) 0.045(3) Uiso 1 1 d
O69 O 0.4557(10) 0.5752(8) 0.1585(5) 0.050(3) Uiso 1 1 d
O70 O 0.5623(11) 0.6397(9) 0.0667(5) 0.059(4) Uiso 1 1 d
O71 O 0.6799(8) 0.5610(7) 0.1580(4) 0.030(2) Uiso 1 1 d
O72 O 0.8607(8) 0.6030(6) 0.0034(4) 0.028(2) Uiso 1 1 d
O73 O 0.7488(13) 0.7278(11) 0.1050(6) 0.078(5) Uiso 1 1 d
O74 O 0.9098(7) 0.5442(6) 0.1715(4) 0.025(2) Uiso 1 1 d
O75 O 1.2230(8) 0.4582(7) 0.1000(4) 0.034(2) Uiso 1 1 d
O76 O 1.0268(9) 0.6151(7) 0.0994(4) 0.038(3) Uiso 1 1 d
O77 O 1.1292(9) 0.5288(7) 0.1967(4) 0.036(2) Uiso 1 1 d
O78 O 0.225(3) 0.642(2) 0.1898(12) 0.172(11) Uiso 1 1 d
O79 O 0.4090(18) 0.3148(14) 0.4402(8) 0.113(7) Uiso 1 1 d
O80 O 0.9320(17) 0.7904(14) 0.1218(8) 0.110(7) Uiso 1 1 d
O81 O 0.790(3) 0.277(2) 0.4701(12) 0.175(11) Uiso 1 1 d
O82 O 0.3794(12) 0.3289(10) 0.0376(6) 0.067(4) Uiso 1 1 d
O83 O 0.332(2) 0.180(2) 0.0231(12) 0.170(11) Uiso 1 1 d
O84 O 0.5455(16) 0.1158(13) 0.0884(8) 0.100(6) Uiso 1 1 d
O85 O 0.4525(15) 0.0067(12) 0.1205(7) 0.092(5) Uiso 1 1 d
O86 O 0.474(2) 0.0399(18) 0.0152(11) 0.164(11) Uiso 1 1 d
O87 O 0.604(3) -0.127(2) 0.0649(13) 0.198(13) Uiso 1 1 d
O88 O 0.712(3) 0.008(2) 0.0229(13) 0.200(13) Uiso 1 1 d
O89 O 0.6676(14) -0.0389(11) 0.1343(7) 0.081(5) Uiso 1 1 d
O90 O 0.699(2) 0.1832(18) -0.0039(11) 0.153(10) Uiso 1 1 d
O91 O 0.436(3) 0.798(2) 0.1031(14) 0.201(14) Uiso 1 1 d
Na1 Na 0.8162(5) 0.5720(4) 0.0892(2) 0.0336(13) Uiso 1 1 d
Na2 Na 0.5761(3) 0.0000(3) 0.07631(16) 0.0086(8) Uiso 1 1 d
Ni1 Ni 0.59418(15) 0.52191(12) 0.11018(7) 0.0273(4) Uani 1 1 d
Ni2 Ni 1.06617(14) 0.49368(12) 0.13761(7) 0.0220(4) Uani 1 1 d
As1 As 0.71523(10) 0.62038(9) 0.30399(5) 0.0175(3) Uani 1 1 d
As2 As 0.90838(10) 0.30549(8) 0.14655(5) 0.0166(3) Uani 1 1 d
W1 W 0.59925(5) 0.85464(4) 0.35025(2) 0.02784(13) Uani 1 1 d
W2 W 0.50361(5) 0.68802(4) 0.41808(2) 0.02544(13) Uani 1 1 d
W3 W 0.78963(5) 0.67093(4) 0.43161(2) 0.02542(13) Uani 1 1 d
W4 W 0.97427(4) 0.60986(4) 0.32846(2) 0.02256(12) Uani 1 1 d
W5 W 0.79194(4) 0.79000(4) 0.24965(2) 0.02341(12) Uani 1 1 d
W6 W 0.53309(4) 0.80767(4) 0.23625(2) 0.02523(13) Uani 1 1 d
W7 W 0.44326(4) 0.64397(4) 0.30170(2) 0.02271(12) Uani 1 1 d
W8 W 0.59968(4) 0.48167(4) 0.38301(2) 0.02260(12) Uani 1 1 d
W9 W 0.88939(4) 0.46344(4) 0.39711(2) 0.02269(12) Uani 1 1 d
W10 W 0.82393(4) 0.37653(4) 0.28549(2) 0.02124(12) Uani 1 1 d
W11 W 1.18567(4) 0.26580(4) 0.15774(2) 0.02217(12) Uani 1 1 d
W12 W 1.06688(4) 0.17603(4) 0.25337(2) 0.02267(12) Uani 1 1 d
W13 W 0.78025(4) 0.19174(4) 0.23860(2) 0.02230(12) Uani 1 1 d
W14 W 0.65317(4) 0.29884(4) 0.13110(2) 0.02169(12) Uani 1 1 d
W15 W 0.79164(4) 0.38081(4) 0.02526(2) 0.02096(12) Uani 1 1 d
W16 W 1.05198(4) 0.36658(4) 0.03937(2) 0.01969(11) Uani 1 1 d
W17 W 1.00761(5) 0.18344(4) 0.02059(2) 0.02355(12) Uani 1 1 d
W18 W 1.14515(4) 0.08060(4) 0.14156(2) 0.02430(12) Uani 1 1 d
W19 W 0.86086(4) 0.09780(4) 0.12617(2) 0.02334(12) Uani 1 1 d

loop_
_atom_site_aniso_label
_atom_site_aniso_U_11
_atom_site_aniso_U_22
_atom_site_aniso_U_33
_atom_site_aniso_U_23
_atom_site_aniso_U_13
_atom_site_aniso_U_12
C1 0.079(16) 0.040(12) 0.091(18) -0.035(12) 0.029(14) -0.019(11)
C2 0.040(10) 0.041(10) 0.060(13) 0.008(9) -0.006(9) -0.015(8)
C3 0.045(11) 0.069(14) 0.078(15) 0.043(12) -0.026(10) -0.038(10)
C4 0.037(9) 0.124(19) 0.016(8) -0.002(10) 0.007(7) -0.045(11)
C5 0.053(11) 0.025(9) 0.113(19) 0.033(11) -0.029(12) -0.019(9)
N1 0.060(10) 0.068(12) 0.060(11) -0.012(9) -0.020(9) -0.028(9)
N2 0.111(19) 0.096(18) 0.099(19) -0.019(15) 0.022(15) 0.050(15)
N3 0.068(12) 0.080(14) 0.090(15) -0.026(12) -0.013(11) -0.022(11)
N4 0.043(9) 0.064(11) 0.081(13) -0.028(10) -0.017(9) -0.012(8)
N5 0.027(7) 0.054(9) 0.060(10) -0.026(8) 0.006(7) -0.014(7)
N6 0.035(9) 0.062(11) 0.107(16) -0.029(11) 0.020(9) -0.018(8)
N7 0.034(8) 0.041(9) 0.130(18) 0.047(10) -0.018(9) -0.009(7)
N8 0.042(9) 0.082(14) 0.125(18) 0.051(13) -0.042(11) -0.031(9)
N9 0.043(10) 0.14(2) 0.15(2) 0.090(18) -0.052(12) -0.055(13)
N10 0.051(10) 0.142(18) 0.025(8) 0.024(10) -0.003(7) -0.059(11)
N11 0.045(9) 0.122(16) 0.032(8) 0.022(9) -0.012(7) -0.054(10)
N12 0.043(9) 0.118(16) 0.043(10) 0.018(10) -0.018(8) -0.033(10)
N13 0.051(10) 0.051(10) 0.111(16) 0.002(10) -0.007(10) -0.036(9)
N14 0.053(10) 0.043(10) 0.125(17) 0.030(10) -0.037(11) -0.021(8)
N15 0.050(10) 0.071(13) 0.15(2) 0.061(13) -0.055(12) -0.038(10)
Ni1 0.0234(9) 0.0293(10) 0.0268(10) 0.0026(8) -0.0050(7) -0.0080(8)
Ni2 0.0219(8) 0.0268(9) 0.0199(9) 0.0015(7) -0.0024(7) -0.0127(7)
As1 0.0152(6) 0.0220(7) 0.0166(7) 0.0039(5) -0.0030(5) -0.0095(5)
As2 0.0150(6) 0.0207(7) 0.0159(6) 0.0026(5) -0.0026(5) -0.0093(5)
W1 0.0277(3) 0.0245(3) 0.0310(3) -0.0008(2) -0.0006(2) -0.0102(2)
W2 0.0219(3) 0.0314(3) 0.0229(3) -0.0014(2) 0.0025(2) -0.0110(2)
W3 0.0254(3) 0.0333(3) 0.0197(3) -0.0018(2) -0.0035(2) -0.0132(2)
W4 0.0175(3) 0.0318(3) 0.0198(3) 0.0030(2) -0.0043(2) -0.0113(2)
W5 0.0215(3) 0.0254(3) 0.0254(3) 0.0052(2) -0.0040(2) -0.0123(2)
W6 0.0213(3) 0.0260(3) 0.0293(3) 0.0082(2) -0.0067(2) -0.0115(2)
W7 0.0173(3) 0.0281(3) 0.0245(3) 0.0047(2) -0.0035(2) -0.0116(2)
W8 0.0202(3) 0.0272(3) 0.0210(3) 0.0047(2) -0.0005(2) -0.0114(2)
W9 0.0208(3) 0.0293(3) 0.0182(3) 0.0035(2) -0.0049(2) -0.0103(2)
W10 0.0223(3) 0.0243(3) 0.0180(3) 0.0012(2) -0.0015(2) -0.0106(2)
W11 0.0170(2) 0.0259(3) 0.0247(3) 0.0064(2) -0.0061(2) -0.0104(2)
W12 0.0190(3) 0.0256(3) 0.0222(3) 0.0064(2) -0.0052(2) -0.0083(2)
W13 0.0216(3) 0.0253(3) 0.0234(3) 0.0033(2) -0.0018(2) -0.0137(2)
W14 0.0170(2) 0.0251(3) 0.0252(3) 0.0026(2) -0.0039(2) -0.0109(2)
W15 0.0189(3) 0.0248(3) 0.0188(3) 0.0026(2) -0.0045(2) -0.0082(2)
W16 0.0193(3) 0.0228(3) 0.0174(3) 0.0018(2) -0.0017(2) -0.0092(2)
W17 0.0255(3) 0.0229(3) 0.0217(3) -0.0024(2) -0.0008(2) -0.0087(2)
W18 0.0194(3) 0.0211(3) 0.0294(3) 0.0030(2) -0.0033(2) -0.0051(2)
W19 0.0238(3) 0.0216(3) 0.0274(3) 0.0000(2) -0.0032(2) -0.0117(2)

loop_
_atom_type_symbol
_atom_type_description
_atom_type_scat_dispersion_real
_atom_type_scat_dispersion_imag
_atom_type_scat_source
C C 0.0033 0.0016 'International Tables Vol C Tables 4.2.6.8 and 6.1.1.4'
H H 0.0000 0.0000 'International Tables Vol C Tables 4.2.6.8 and 6.1.1.4'
N N 0.0061 0.0033 'International Tables Vol C Tables 4.2.6.8 and 6.1.1.4'
O O 0.0106 0.0060 'International Tables Vol C Tables 4.2.6.8 and 6.1.1.4'
Na Na 0.0362 0.0249 'International Tables Vol C Tables 4.2.6.8 and 6.1.1.4'
Ni Ni 0.3393 1.1124 'International Tables Vol C Tables 4.2.6.8 and 6.1.1.4'
As As 0.0499 2.0058 'International Tables Vol C Tables 4.2.6.8 and 6.1.1.4'
W W -0.8490 6.8722 'International Tables Vol C Tables 4.2.6.8 and 6.1.1.4'

loop_
_geom_angle_atom_site_label_1
_geom_angle_atom_site_label_2
_geom_angle_atom_site_label_3
_geom_angle
_geom_angle_site_symmetry_1
_geom_angle_site_symmetry_3
N2 C1 N1 119(2) . .
N2 C1 N3 120(3) . .
N1 C1 N3 120.5(18) . .
N6 C2 N5 119.2(18) . .
N6 C2 N4 118.5(17) . .
N5 C2 N4 122.3(17) . .
N7 C3 N8 120.7(17) . .
N7 C3 N9 119.0(18) . .
N8 C3 N9 120.3(18) . .
N10 C4 N12 121.3(16) . .
N10 C4 N11 119.5(16) . .
N12 C4 N11 119.1(17) . .
N15 C5 N14 121.0(17) . .
N15 C5 N13 118.2(17) . .
N14 C5 N13 120.6(16) . .
W2 O4 W1 153.4(6) . .
W2 O5 W3 148.5(6) . .
W3 O6 W1 154.5(6) . .
W1 O7 W5 120.8(5) . .
W1 O8 W6 120.4(5) . .
W2 O9 W7 120.2(5) . .
W8 O10 W2 120.6(5) . .
W9 O11 W3 121.2(5) . .
W3 O12 W4 119.7(5) . .
W4 O14 W5 141.8(5) . .
W5 O16 W6 117.6(5) . .
W7 O18 W6 140.9(5) . .
W8 O20 W7 119.7(5) . .
W9 O22 W8 155.6(5) . .
W9 O24 W4 119.7(5) . .
As1 O25 W4 115.5(4) . .
As1 O25 W3 133.9(4) . .
W4 O25 W3 94.8(3) . .
As1 O25 W9 120.0(4) . .
W4 O25 W9 92.7(3) . .
W3 O25 W9 90.4(3) . .
As1 O26 W5 116.2(4) . .
As1 O26 W6 116.4(4) . .
W5 O26 W6 91.8(3) . .
As1 O26 W1 135.2(5) . .
W5 O26 W1 94.1(3) . .
W6 O26 W1 93.3(3) . .
As1 O27 W7 114.4(4) . .
As1 O27 W2 134.4(5) . .
W7 O27 W2 95.6(3) . .
As1 O27 W8 120.1(4) . .
W7 O27 W8 92.5(3) . .
W2 O27 W8 90.1(3) . .
W10 O32 W8 151.2(5) . .
W10 O33 W9 151.2(5) . .
W12 O36 W10 151.6(5) . .
W13 O37 W10 150.4(5) . .
W14 O38 Ni1 132.0(5) . .
W15 O39 Ni1 134.6(5) . .
W15 O39 Na1 131.5(5) . .
Ni1 O39 Na1 93.7(4) . .
W16 O40 Ni2 136.1(5) . .
W16 O40 Na1 129.8(5) . .
Ni2 O40 Na1 93.9(4) . .
W11 O41 Ni2 135.4(6) . .
W12 O43 W11 120.0(5) . .
W13 O45 W12 154.1(5) . .
W13 O47 W14 120.6(4) . .
W14 O49 W15 143.3(5) . .
W15 O51 W16 121.1(5) . .
W11 O52 W16 143.7(5) . .
As2 O53 W16 118.0(4) . .
As2 O53 W15 118.9(4) . .
W16 O53 W15 92.7(3) . .
As2 O53 W17 135.0(4) . .
W16 O53 W17 91.1(3) . .
W15 O53 W17 90.9(3) . .
As2 O54 W11 115.8(4) . .
As2 O54 W18 133.1(5) . .
W11 O54 W18 94.0(3) . .
As2 O54 W12 120.8(4) . .
W11 O54 W12 93.0(3) . .
W18 O54 W12 90.6(3) . .
As2 O55 W14 116.4(4) . .
As2 O55 W19 133.5(4) . .
W14 O55 W19 94.1(3) . .
As2 O55 W13 119.8(4) . .
W14 O55 W13 93.5(3) . .
W19 O55 W13 90.0(3) . .
W17 O56 W15 121.3(5) . .
W17 O57 W16 122.6(5) . .
W18 O58 W11 119.7(5) . .
W12 O59 W18 120.8(5) . .
W13 O60 W19 120.9(5) . .
W19 O61 W14 119.8(5) . .
W18 O62 W17 155.0(5) . .
W19 O63 W18 147.8(6) . .
W19 O64 W17 153.4(6) . .
Ni1 O71 Na1 93.7(4) . .
W16 O72 Na1 146.8(6) 2_765 .
Ni2 O74 Na1 94.1(4) . .
O86 O86 Na2 99(3) 2_655 .
O86 O86 Na2 48(2) 2_655 2_655
Na2 O86 Na2 147.2(12) . 2_655
O72 Na1 O73 90.5(5) . .
O72 Na1 O39 92.8(4) . .
O73 Na1 O39 138.5(5) . .
O72 Na1 O71 150.5(4) . .
O73 Na1 O71 86.8(5) . .
O39 Na1 O71 70.8(4) . .
O72 Na1 O40 82.6(4) . .
O73 Na1 O40 135.5(5) . .
O39 Na1 O40 85.9(3) . .
O71 Na1 O40 119.0(4) . .
O72 Na1 O74 135.7(4) . .
O73 Na1 O74 86.1(5) . .
O39 Na1 O74 118.2(4) . .
O71 Na1 O74 73.4(4) . .
O40 Na1 O74 69.9(3) . .
O72 Na1 Ni1 115.5(3) . .
O73 Na1 Ni1 104.7(4) . .
O39 Na1 Ni1 38.3(2) . .
O71 Na1 Ni1 38.3(2) . .
O40 Na1 Ni1 118.0(3) . .
O74 Na1 Ni1 108.1(3) . .
O72 Na1 Ni2 101.0(3) . .
O73 Na1 Ni2 101.9(4) . .
O39 Na1 Ni2 117.9(3) . .
O71 Na1 Ni2 108.3(3) . .
O40 Na1 Ni2 38.2(2) . .
O74 Na1 Ni2 37.7(2) . .
Ni1 Na1 Ni2 133.9(2) . .
O84 Na2 O85 87.9(8) . .
O84 Na2 O89 89.9(8) . .
O85 Na2 O89 89.0(8) . .
O84 Na2 O87 177.7(12) . .
O85 Na2 O87 89.8(11) . .
O89 Na2 O87 90.2(11) . .
O84 Na2 O86 90.9(10) . .
O85 Na2 O86 89.2(10) . .
O89 Na2 O86 177.9(10) . .
O87 Na2 O86 88.9(12) . .
O84 Na2 O88 86.2(11) . .
O85 Na2 O88 173.5(11) . .
O89 Na2 O88 93.7(11) . .
O87 Na2 O88 96.1(13) . .
O86 Na2 O88 88.2(13) . .
O84 Na2 O86 120.1(9) . 2_655
O85 Na2 O86 103.9(9) . 2_655
O89 Na2 O86 147.2(8) . 2_655
O87 Na2 O86 60.4(12) . 2_655
O86 Na2 O86 32.8(12) . 2_655
O88 Na2 O86 76.9(11) . 2_655
O38 Ni1 O39 84.0(4) . .
O38 Ni1 O71 90.5(4) . .
O39 Ni1 O71 88.2(4) . .
O38 Ni1 O69 93.3(4) . .
O39 Ni1 O69 175.1(4) . .
O71 Ni1 O69 87.7(5) . .
O38 Ni1 O70 173.7(5) . .
O39 Ni1 O70 89.7(5) . .
O71 Ni1 O70 88.1(5) . .
O69 Ni1 O70 92.8(5) . .
O38 Ni1 O68 91.5(4) . .
O39 Ni1 O68 94.1(4) . .
O71 Ni1 O68 177.1(4) . .
O69 Ni1 O68 90.1(5) . .
O70 Ni1 O68 90.1(5) . .
O38 Ni1 Na1 107.5(3) . .
O39 Ni1 Na1 48.0(3) . .
O71 Ni1 Na1 48.1(3) . .
O69 Ni1 Na1 129.6(4) . .
O70 Ni1 Na1 67.2(4) . .
O68 Ni1 Na1 133.0(4) . .
O41 Ni2 O74 93.6(4) . .
O41 Ni2 O77 91.1(4) . .
O74 Ni2 O77 90.7(4) . .
O41 Ni2 O76 176.7(4) . .
O74 Ni2 O76 85.8(4) . .
O77 Ni2 O76 92.2(4) . .
O41 Ni2 O40 84.4(4) . .
O74 Ni2 O40 87.7(4) . .
O77 Ni2 O40 175.1(4) . .
O76 Ni2 O40 92.3(4) . .
O41 Ni2 O75 93.5(4) . .
O74 Ni2 O75 172.8(4) . .
O77 Ni2 O75 87.8(4) . .
O76 Ni2 O75 87.2(4) . .
O40 Ni2 O75 94.3(4) . .
O41 Ni2 Na1 110.5(3) . .
O74 Ni2 Na1 48.2(3) . .
O77 Ni2 Na1 132.9(3) . .
O76 Ni2 Na1 66.7(3) . .
O40 Ni2 Na1 48.0(3) . .
O75 Ni2 Na1 129.7(3) . .
O25 As1 O27 96.9(4) . .
O25 As1 O26 97.3(4) . .
O27 As1 O26 97.2(4) . .
O53 As2 O55 97.4(4) . .
O53 As2 O54 98.2(4) . .
O55 As2 O54 97.1(4) . .
O1 W1 O8 101.5(5) . .
O1 W1 O7 101.2(5) . .
O8 W1 O7 93.7(4) . .
O1 W1 O4 100.6(5) . .
O8 W1 O4 89.6(4) . .
O7 W1 O4 156.8(4) . .
O1 W1 O6 100.6(5) . .
O8 W1 O6 157.2(4) . .
O7 W1 O6 87.5(4) . .
O4 W1 O6 80.9(4) . .
O1 W1 O26 173.1(5) . .
O8 W1 O26 74.7(4) . .
O7 W1 O26 73.5(4) . .
O4 W1 O26 85.3(4) . .
O6 W1 O26 83.8(4) . .
O2 W2 O4 101.6(5) . .
O2 W2 O9 100.8(5) . .
O4 W2 O9 92.7(4) . .
O2 W2 O5 101.7(5) . .
O4 W2 O5 87.0(4) . .
O9 W2 O5 157.1(4) . .
O2 W2 O10 97.9(5) . .
O4 W2 O10 160.2(4) . .
O9 W2 O10 86.7(4) . .
O5 W2 O10 85.9(4) . .
O2 W2 O27 169.9(4) . .
O4 W2 O27 86.8(4) . .
O9 W2 O27 73.1(4) . .
O5 W2 O27 84.0(4) . .
O10 W2 O27 74.1(4) . .
O3 W3 O6 102.7(5) . .
O3 W3 O12 101.8(5) . .
O6 W3 O12 94.0(4) . .
O3 W3 O5 100.6(5) . .
O6 W3 O5 86.4(4) . .
O12 W3 O5 157.0(4) . .
O3 W3 O11 97.9(5) . .
O6 W3 O11 158.6(4) . .
O12 W3 O11 87.3(4) . .
O5 W3 O11 84.2(4) . .
O3 W3 O25 170.0(4) . .
O6 W3 O25 86.4(4) . .
O12 W3 O25 73.2(4) . .
O5 W3 O25 83.9(4) . .
O11 W3 O25 73.5(3) . .
O13 W4 O28 103.7(5) . .
O13 W4 O14 101.4(5) . .
O28 W4 O14 96.2(5) . .
O13 W4 O24 96.2(4) . .
O28 W4 O24 91.2(4) . .
O14 W4 O24 158.7(4) . .
O13 W4 O12 94.9(4) . .
O28 W4 O12 160.3(4) . .
O14 W4 O12 86.3(4) . .
O24 W4 O12 80.3(4) . .
O13 W4 O25 164.5(4) . .
O28 W4 O25 88.6(4) . .
O14 W4 O25 86.3(4) . .
O24 W4 O25 73.9(3) . .
O12 W4 O25 72.0(3) . .
O29 W5 O15 103.4(5) . .
O29 W5 O14 94.5(4) . .
O15 W5 O14 100.6(5) . .
O29 W5 O16 95.2(4) . .
O15 W5 O16 96.9(4) . .
O14 W5 O16 157.4(4) . .
O29 W5 O7 161.7(4) . .
O15 W5 O7 94.8(4) . .
O14 W5 O7 82.7(4) . .
O16 W5 O7 81.7(4) . .
O29 W5 O26 90.6(4) . .
O15 W5 O26 164.3(4) . .
O14 W5 O26 85.0(4) . .
O16 W5 O26 74.5(4) . .
O7 W5 O26 71.2(3) . .
O17 W6 O30 104.0(5) . .
O17 W6 O18 101.2(5) . .
O30 W6 O18 95.9(5) . .
O17 W6 O16 98.1(5) . .
O30 W6 O16 94.6(5) . .
O18 W6 O16 155.0(4) . .
O17 W6 O8 93.2(5) . .
O30 W6 O8 162.7(5) . .
O18 W6 O8 81.9(4) . .
O16 W6 O8 81.3(4) . .
O17 W6 O26 163.3(4) . .
O30 W6 O26 91.3(4) . .
O18 W6 O26 83.5(4) . .
O16 W6 O26 73.6(4) . .
O8 W6 O26 71.4(4) . .
O19 W7 O31 104.0(5) . .
O19 W7 O18 100.8(4) . .
O31 W7 O18 95.6(5) . .
O19 W7 O20 96.6(4) . .
O31 W7 O20 91.8(4) . .
O18 W7 O20 158.9(4) . .
O19 W7 O9 94.2(4) . .
O31 W7 O9 161.4(4) . .
O18 W7 O9 85.1(4) . .
O20 W7 O9 81.7(4) . .
O19 W7 O27 163.2(4) . .
O31 W7 O27 90.5(4) . .
O18 W7 O27 86.0(4) . .
O20 W7 O27 74.2(3) . .
O9 W7 O27 70.9(3) . .
O21 W8 O10 99.1(5) . .
O21 W8 O20 100.6(4) . .
O10 W8 O20 91.1(4) . .
O21 W8 O22 102.8(4) . .
O10 W8 O22 89.3(4) . .
O20 W8 O22 156.3(4) . .
O21 W8 O32 100.6(4) . .
O10 W8 O32 160.1(4) . .
O20 W8 O32 88.1(4) . .
O22 W8 O32 83.5(4) . .
O21 W8 O27 171.4(4) . .
O10 W8 O27 75.2(4) . .
O20 W8 O27 73.5(4) . .
O22 W8 O27 83.7(3) . .
O32 W8 O27 85.6(3) . .
O23 W9 O11 100.1(5) . .
O23 W9 O24 100.4(4) . .
O11 W9 O24 89.7(4) . .
O23 W9 O22 102.1(4) . .
O11 W9 O22 88.4(4) . .
O24 W9 O22 157.4(4) . .
O23 W9 O33 100.8(5) . .
O11 W9 O33 158.9(4) . .
O24 W9 O33 89.8(4) . .
O22 W9 O33 84.0(4) . .
O23 W9 O25 171.7(4) . .
O11 W9 O25 74.6(4) . .
O24 W9 O25 73.5(3) . .
O22 W9 O25 84.3(3) . .
O33 W9 O25 85.0(3) . .
O34 W10 O32 100.4(4) . .
O34 W10 O33 99.9(4) . .
O32 W10 O33 88.0(4) . .
O34 W10 O37 98.7(4) . .
O32 W10 O37 90.0(4) . .
O33 W10 O37 161.3(4) . .
O34 W10 O36 98.8(4) . .
O32 W10 O36 160.8(4) . .
O33 W10 O36 89.2(4) . .
O37 W10 O36 86.6(4) . .
O34 W10 O35 178.1(4) . .
O32 W10 O35 81.3(4) . .
O33 W10 O35 80.7(4) . .
O37 W10 O35 80.6(4) . .
O36 W10 O35 79.4(4) . .
O42 W11 O41 103.7(5) . .
O42 W11 O52 100.8(5) . .
O41 W11 O52 92.9(4) . .
O42 W11 O43 97.9(5) . .
O41 W11 O43 93.3(4) . .
O52 W11 O43 158.3(4) . .
O42 W11 O58 92.7(5) . .
O41 W11 O58 163.5(4) . .
O52 W11 O58 85.5(4) . .
O43 W11 O58 82.6(4) . .
O42 W11 O54 163.3(4) . .
O41 W11 O54 91.4(4) . .
O52 W11 O54 85.3(4) . .
O43 W11 O54 73.8(3) . .
O58 W11 O54 72.1(3) . .
O44 W12 O59 99.7(5) . .
O44 W12 O43 100.5(4) . .
O59 W12 O43 91.2(4) . .
O44 W12 O36 99.9(5) . .
O59 W12 O36 159.8(4) . .
O43 W12 O36 90.0(4) . .
O44 W12 O45 102.1(4) . .
O59 W12 O45 87.6(4) . .
O43 W12 O45 157.2(4) . .
O36 W12 O45 83.5(4) . .
O44 W12 O54 171.7(4) . .
O59 W12 O54 75.3(4) . .
O43 W12 O54 73.2(3) . .
O36 W12 O54 85.7(4) . .
O45 W12 O54 84.5(3) . .
O46 W13 O60 98.5(5) . .
O46 W13 O45 103.4(4) . .
O60 W13 O45 91.5(4) . .
O46 W13 O37 100.9(5) . .
O60 W13 O37 160.6(4) . .
O45 W13 O37 85.0(4) . .
O46 W13 O47 100.0(4) . .
O60 W13 O47 89.3(4) . .
O45 W13 O47 156.3(4) . .
O37 W13 O47 86.4(4) . .
O46 W13 O55 169.5(4) . .
O60 W13 O55 75.6(4) . .
O45 W13 O55 85.6(3) . .
O37 W13 O55 85.1(4) . .
O47 W13 O55 71.6(3) . .
O48 W14 O38 102.9(4) . .
O48 W14 O49 100.9(4) . .
O38 W14 O49 92.4(4) . .
O48 W14 O47 97.7(4) . .
O38 W14 O47 93.6(4) . .
O49 W14 O47 158.7(4) . .
O48 W14 O61 93.6(4) . .
O38 W14 O61 163.5(4) . .
O49 W14 O61 84.6(4) . .
O47 W14 O61 83.9(4) . .
O48 W14 O55 164.8(4) . .
O38 W14 O55 90.6(4) . .
O49 W14 O55 85.3(4) . .
O47 W14 O55 74.3(3) . .
O61 W14 O55 72.9(3) . .
O50 W15 O39 104.2(5) . .
O50 W15 O49 102.5(4) . .
O39 W15 O49 92.4(4) . .
O50 W15 O51 98.9(4) . .
O39 W15 O51 95.1(4) . .
O49 W15 O51 154.9(4) . .
O50 W15 O56 92.1(4) . .
O39 W15 O56 163.7(4) . .
O49 W15 O56 83.4(4) . .
O51 W15 O56 82.8(4) . .
O50 W15 O53 163.6(4) . .
O39 W15 O53 90.7(4) . .
O49 W15 O53 83.3(4) . .
O51 W15 O53 72.6(3) . .
O56 W15 O53 73.2(3) . .
O72 W16 O40 104.5(4) 2_765 .
O72 W16 O52 101.1(4) 2_765 .
O40 W16 O52 92.0(4) . .
O72 W16 O51 100.2(4) 2_765 .
O40 W16 O51 96.6(4) . .
O52 W16 O51 154.1(4) . .
O72 W16 O57 92.5(4) 2_765 .
O40 W16 O57 162.8(4) . .
O52 W16 O57 81.8(4) . .
O51 W16 O57 82.8(4) . .
O72 W16 O53 163.8(4) 2_765 .
O40 W16 O53 90.8(4) . .
O52 W16 O53 83.0(3) . .
O51 W16 O53 72.5(3) . .
O57 W16 O53 72.5(3) . .
O65 W17 O57 102.3(5) . .
O65 W17 O56 102.9(5) . .
O57 W17 O56 95.1(4) . .
O65 W17 O62 100.3(5) . .
O57 W17 O62 87.5(4) . .
O56 W17 O62 155.6(4) . .
O65 W17 O64 100.9(5) . .
O57 W17 O64 155.6(4) . .
O56 W17 O64 87.1(4) . .
O62 W17 O64 81.0(4) . .
O65 W17 O53 174.5(4) . .
O57 W17 O53 73.5(4) . .
O56 W17 O53 74.4(4) . .
O62 W17 O53 83.2(3) . .
O64 W17 O53 83.7(3) . .
O66 W18 O62 102.6(5) . .
O66 W18 O58 101.6(5) . .
O62 W18 O58 93.0(4) . .
O66 W18 O63 100.7(5) . .
O62 W18 O63 87.6(4) . .
O58 W18 O63 156.9(4) . .
O66 W18 O59 97.8(5) . .
O62 W18 O59 159.1(4) . .
O58 W18 O59 87.1(4) . .
O63 W18 O59 84.3(4) . .
O66 W18 O54 169.9(4) . .
O62 W18 O54 86.8(4) . .
O58 W18 O54 73.9(4) . .
O63 W18 O54 83.1(4) . .
O59 W18 O54 73.1(4) . .
O67 W19 O64 103.3(5) . .
O67 W19 O61 101.2(4) . .
O64 W19 O61 93.3(4) . .
O67 W19 O63 102.4(4) . .
O64 W19 O63 88.2(4) . .
O61 W19 O63 155.4(4) . .
O67 W19 O60 96.4(4) . .
O64 W19 O60 160.1(4) . .
O61 W19 O60 85.7(4) . .
O63 W19 O60 84.7(4) . .
O67 W19 O55 168.4(4) . .
O64 W19 O55 87.2(4) . .
O61 W19 O55 73.0(3) . .
O63 W19 O55 82.6(4) . .
O60 W19 O55 73.4(3) . .

loop_
_geom_bond_atom_site_label_1
_geom_bond_atom_site_label_2
_geom_bond_distance
_geom_bond_site_symmetry_2
C1 N2 1.34(3) .
C1 N1 1.38(3) .
C1 N3 1.38(3) .
C2 N6 1.33(2) .
C2 N5 1.36(2) .
C2 N4 1.36(2) .
C3 N7 1.31(2) .
C3 N8 1.33(2) .
C3 N9 1.35(2) .
C4 N10 1.29(2) .
C4 N12 1.34(2) .
C4 N11 1.35(2) .
C5 N15 1.31(2) .
C5 N14 1.34(2) .
C5 N13 1.36(2) .
O1 W1 1.710(12) .
O2 W2 1.721(11) .
O3 W3 1.717(11) .
O4 W2 1.852(10) .
O4 W1 1.975(10) .
O5 W2 1.889(10) .
O5 W3 1.957(10) .
O6 W3 1.835(10) .
O6 W1 1.987(10) .
O7 W1 1.854(10) .
O7 W5 2.097(10) .
O8 W1 1.848(10) .
O8 W6 2.108(10) .
O9 W2 1.867(9) .
O9 W7 2.103(10) .
O10 W8 1.883(10) .
O10 W2 1.988(10) .
O11 W9 1.895(9) .
O11 W3 1.976(9) .
O12 W3 1.884(9) .
O12 W4 2.076(10) .
O13 W4 1.725(10) .
O14 W4 1.903(10) .
O14 W5 1.926(10) .
O15 W5 1.737(10) .
O16 W5 1.948(10) .
O16 W6 1.961(9) .
O17 W6 1.720(11) .
O18 W7 1.907(10) .
O18 W6 1.930(10) .
O19 W7 1.734(10) .
O20 W8 1.903(9) .
O20 W7 2.005(10) .
O21 W8 1.700(10) .
O22 W9 1.915(9) .
O22 W8 1.918(9) .
O23 W9 1.716(11) .
O24 W9 1.896(9) .
O24 W4 2.007(9) .
O25 As1 1.789(9) .
O25 W4 2.281(8) .
O25 W3 2.371(9) .
O25 W9 2.383(9) .
O26 As1 1.802(9) .
O26 W5 2.312(9) .
O26 W6 2.342(9) .
O26 W1 2.384(9) .
O27 As1 1.797(9) .
O27 W7 2.286(9) .
O27 W2 2.362(9) .
O27 W8 2.390(9) .
O28 W4 1.740(10) .
O29 W5 1.735(10) .
O30 W6 1.734(11) .
O31 W7 1.744(11) .
O32 W10 1.899(9) .
O32 W8 1.943(9) .
O33 W10 1.905(9) .
O33 W9 1.917(9) .
O34 W10 1.720(10) .
O35 W10 2.388(12) .
O36 W12 1.915(9) .
O36 W10 1.919(9) .
O37 W13 1.905(9) .
O37 W10 1.910(9) .
O38 W14 1.777(9) .
O38 Ni1 2.041(10) .
O39 W15 1.768(9) .
O39 Ni1 2.062(9) .
O39 Na1 2.476(11) .
O40 W16 1.766(9) .
O40 Ni2 2.070(9) .
O40 Na1 2.487(10) .
O41 W11 1.754(10) .
O41 Ni2 2.033(10) .
O42 W11 1.726(11) .
O43 W12 1.911(9) .
O43 W11 1.991(9) .
O44 W12 1.730(11) .
O45 W13 1.892(9) .
O45 W12 1.928(9) .
O46 W13 1.705(11) .
O47 W13 1.943(9) .
O47 W14 1.959(9) .
O48 W14 1.740(10) .
O49 W14 1.919(10) .
O49 W15 1.917(10) .
O50 W15 1.729(10) .
O51 W15 1.941(9) .
O51 W16 1.947(9) .
O52 W11 1.891(9) .
O52 W16 1.937(9) .
O53 As2 1.782(9) .
O53 W16 2.339(9) .
O53 W15 2.339(9) .
O53 W17 2.444(9) .
O54 As2 1.800(9) .
O54 W11 2.287(9) .
O54 W18 2.367(9) .
O54 W12 2.369(9) .
O55 As2 1.796(8) .
O55 W14 2.262(8) .
O55 W19 2.383(9) .
O55 W13 2.388(9) .
O56 W17 1.844(9) .
O56 W15 2.065(10) .
O57 W17 1.837(10) .
O57 W16 2.055(10) .
O58 W18 1.861(9) .
O58 W11 2.076(10) .
O59 W12 1.870(10) .
O59 W18 2.003(10) .
O60 W13 1.869(10) .
O60 W19 2.007(10) .
O61 W19 1.882(9) .
O61 W14 2.049(9) .
O62 W18 1.837(9) .
O62 W17 1.974(9) .
O63 W19 1.903(9) .
O63 W18 1.935(9) .
O64 W19 1.840(10) .
O64 W17 1.994(10) .
O65 W17 1.723(11) .
O66 W18 1.717(11) .
O67 W19 1.717(10) .
O68 Ni1 2.091(12) .
O69 Ni1 2.065(13) .
O70 Ni1 2.086(14) .
O71 Ni1 2.062(10) .
O71 Na1 2.478(11) .
O72 W16 1.719(10) 2_765
O72 Na1 2.343(12) .
O73 Na1 2.461(18) .
O74 Ni2 2.048(9) .
O74 Na1 2.497(11) .
O75 Ni2 2.092(10) .
O76 Ni2 2.063(11) .
O77 Ni2 2.057(11) .
O84 Na2 1.87(2) .
O85 Na2 1.885(19) .
O86 O86 1.51(5) 2_655
O86 Na2 2.07(3) .
O86 Na2 2.76(3) 2_655
O87 Na2 2.05(4) .
O88 Na2 2.21(3) .
O89 Na2 1.926(18) .
Na1 Ni1 3.324(6) .
Na1 Ni2 3.340(6) .
Na2 O86 2.76(3) 2_655
W16 O72 1.719(10) 2_765
